data_1517251
loop_
_publ_author_name
'Xiao, Tiebo'
'Li, Linyong'
'Lin, Guoliang'
'Mao, Zong-Wan'
'Zhou, Lei'

_publ_section_title
;
 Metal-free visible-light induced cross-dehydrogenative coupling of
 tertiary amines with diazo compounds.
;
_journal_issue 16
_journal_name_full 'Organic letters'
_journal_page_first 4232
_journal_page_last 4235
_journal_paper_doi 10.1021/ol501933h
_journal_volume 16
_journal_year 2014
_chemical_formula_moiety 'C19 H19 N O2'
_chemical_formula_sum 'C19 H19 N O2'
_chemical_formula_weight 293.37
_space_group_crystal_system monoclinic
_space_group_IT_number 14
_space_group_name_Hall '-P 2ybc'
_space_group_name_H-M_alt 'P 1 21/c 1'
_symmetry_Int_Tables_number 14
_symmetry_space_group_name_Hall '-P 2ybc'
_symmetry_space_group_name_H-M 'P 1 21/c 1'
_atom_sites_solution_primary direct
_audit_creation_date 2014-05-15
_audit_creation_method
;
Olex2 1.2
(compiled 2014.03.20 svn.r2914 for OlexSys, GUI svn.r4816)
;
_cell_angle_alpha 90
_cell_angle_beta 108.400(8)
_cell_angle_gamma 90
_cell_formula_units_Z 4
_cell_length_a 11.5674(8)
_cell_length_b 18.3390(11)
_cell_length_c 7.6496(6)
_cell_measurement_reflns_used 1908
_cell_measurement_temperature 296(4)
_cell_measurement_theta_max 62.1460
_cell_measurement_theta_min 4.6800
_cell_volume 1539.8(2)
_computing_cell_refinement
;
CrysAlisPro, Agilent Technologies,
Version 1.171.36.28 (release 01-02-2013 CrysAlis171 .NET)
(compiled Feb  1 2013,16:14:44)
;
_computing_data_collection
;
CrysAlisPro, Agilent Technologies,
Version 1.171.36.28 (release 01-02-2013 CrysAlis171 .NET)
(compiled Feb  1 2013,16:14:44)
;
_computing_data_reduction
;
CrysAlisPro, Agilent Technologies,
Version 1.171.36.28 (release 01-02-2013 CrysAlis171 .NET)
(compiled Feb  1 2013,16:14:44)
;
_computing_molecular_graphics 'Olex2 (Dolomanov et al., 2009)'
_computing_publication_material 'Olex2 (Dolomanov et al., 2009)'
_computing_structure_refinement 'olex2.refine (Bourhis et al., 2013)'
_computing_structure_solution 'XS (Sheldrick, 2008)'
_diffrn_ambient_temperature 296(4)
_diffrn_detector_area_resol_mean 16.0855
_diffrn_measured_fraction_theta_full 0.9646
_diffrn_measured_fraction_theta_max 0.9646
_diffrn_measurement_details
;
  1 omega -102.00  -64.00   1.0000    3.0900
omega____ theta____ kappa____ phi______ frames
    -      -34.3979 -179.0000 -120.0000 38

  2 omega  -37.00  -11.00   1.0000    3.0900
omega____ theta____ kappa____ phi______ frames
    -       34.3979  -37.0000  -60.0000 26

  3 omega   33.00   59.00   1.0000    3.0900
omega____ theta____ kappa____ phi______ frames
    -       34.3979  -37.0000  -60.0000 26

  4 omega   63.00  110.00   1.0000    3.0900
omega____ theta____ kappa____ phi______ frames
    -       34.3979  179.0000  -60.0000 47

  5 omega   10.00  102.00   1.0000    3.0900
omega____ theta____ kappa____ phi______ frames
    -       34.3979   37.0000  120.0000 92

  6 omega   18.00   66.00   1.0000   12.3600
omega____ theta____ kappa____ phi______ frames
    -       90.3500  -30.0000   30.0000 48

  7 omega   19.00   69.00   1.0000   12.3600
omega____ theta____ kappa____ phi______ frames
    -       90.3500  -30.0000  -90.0000 50

  8 omega   22.00   47.00   1.0000   12.3600
omega____ theta____ kappa____ phi______ frames
    -       90.3500 -111.0000 -150.0000 25

  9 omega  133.00  158.00   1.0000   12.3600
omega____ theta____ kappa____ phi______ frames
    -       90.3500   61.0000  -90.0000 25

 10 omega   36.00   75.00   1.0000   12.3600
omega____ theta____ kappa____ phi______ frames
    -       90.3500  -45.0000  -30.0000 39

 11 omega   21.00   54.00   1.0000   12.3600
omega____ theta____ kappa____ phi______ frames
    -       90.3500  -94.0000 -180.0000 33

 12 omega   20.00   64.00   1.0000   12.3600
omega____ theta____ kappa____ phi______ frames
    -       90.3500  -30.0000 -180.0000 44

 13 omega   70.00  106.00   1.0000   12.3600
omega____ theta____ kappa____ phi______ frames
    -       90.3500   61.0000  -90.0000 36

 14 omega  120.00  152.00   1.0000   12.3600
omega____ theta____ kappa____ phi______ frames
    -       90.3500   45.0000   90.0000 32

 15 omega   68.00   93.00   1.0000   12.3600
omega____ theta____ kappa____ phi______ frames
    -       90.3500   45.0000   90.0000 25

 16 omega   86.00  112.00   1.0000   12.3600
omega____ theta____ kappa____ phi______ frames
    -       90.3500  -61.0000 -180.0000 26

 17 omega   24.00   52.00   1.0000   12.3600
omega____ theta____ kappa____ phi______ frames
    -       90.3500 -111.0000   30.0000 28

 18 omega   64.00  112.00   1.0000   12.3600
omega____ theta____ kappa____ phi______ frames
    -       90.3500  -61.0000  120.0000 48

 19 omega   26.00   71.00   1.0000   12.3600
omega____ theta____ kappa____ phi______ frames
    -       90.3500  -94.0000   30.0000 45

 20 omega   24.00   74.00   1.0000   12.3600
omega____ theta____ kappa____ phi______ frames
    -       90.3500 -111.0000  120.0000 50

 21 omega   24.00   49.00   1.0000   12.3600
omega____ theta____ kappa____ phi______ frames
    -       90.3500  -77.0000  -30.0000 25

 22 omega   85.00  110.00   1.0000   12.3600
omega____ theta____ kappa____ phi______ frames
    -       90.3500  -77.0000  -30.0000 25

 23 omega   32.00   75.00   1.0000   12.3600
omega____ theta____ kappa____ phi______ frames
    -       90.3500  -94.0000  150.0000 43

 24 omega  110.00  155.00   1.0000   12.3600
omega____ theta____ kappa____ phi______ frames
    -       90.3500   61.0000 -180.0000 45

 25 omega   97.00  129.00   1.0000   12.3600
omega____ theta____ kappa____ phi______ frames
    -       90.3500  179.0000  -30.0000 32

 26 omega   72.00  122.00   1.0000   12.3600
omega____ theta____ kappa____ phi______ frames
    -       90.3500  -89.0000  153.5355 50
;
_diffrn_measurement_device_type 'Xcalibur, Sapphire3, Gemini ultra'
_diffrn_measurement_method '\w scans'
_diffrn_orient_matrix_UB_11 0.1091232000
_diffrn_orient_matrix_UB_12 0.0389179000
_diffrn_orient_matrix_UB_13 -0.0335611000
_diffrn_orient_matrix_UB_21 0.0820096000
_diffrn_orient_matrix_UB_22 -0.0239670000
_diffrn_orient_matrix_UB_23 0.1920863000
_diffrn_orient_matrix_UB_31 0.0324034000
_diffrn_orient_matrix_UB_32 -0.0705006000
_diffrn_orient_matrix_UB_33 -0.0837878000
_diffrn_radiation_monochromator mirror
_diffrn_radiation_type 'Cu K\a'
_diffrn_radiation_wavelength 1.54184
_diffrn_reflns_av_R_equivalents 0.0415
_diffrn_reflns_av_unetI/netI 0.0406
_diffrn_reflns_limit_h_max 13
_diffrn_reflns_limit_h_min -12
_diffrn_reflns_limit_k_max 13
_diffrn_reflns_limit_k_min -21
_diffrn_reflns_limit_l_max 8
_diffrn_reflns_limit_l_min -8
_diffrn_reflns_number 7324
_diffrn_reflns_theta_full 62.5915
_diffrn_reflns_theta_max 62.59
_diffrn_reflns_theta_min 4.70
_diffrn_source 'Enhance Ultra (Cu) X-ray Source'
_diffrn_source_current n/a
_diffrn_source_voltage n/a
_exptl_absorpt_coefficient_mu 0.650
_exptl_absorpt_correction_T_max 1.00000
_exptl_absorpt_correction_T_min 0.62695
_exptl_absorpt_correction_type multi-scan
_exptl_absorpt_process_details
;
CrysAlisPro, Agilent Technologies,
Version 1.171.36.28 (release 01-02-2013 CrysAlis171 .NET)
(compiled Feb  1 2013,16:14:44)
Empirical absorption correction using spherical harmonics,
 implemented in SCALE3 ABSPACK scaling algorithm.
;
_exptl_crystal_colour 'clear light colourless'
_exptl_crystal_colour_lustre clear
_exptl_crystal_colour_modifier light
_exptl_crystal_colour_primary colourless
_exptl_crystal_density_diffrn 1.2654
_exptl_crystal_description block
_exptl_crystal_F_000 625.9190
_exptl_crystal_size_max 0.2
_exptl_crystal_size_mid 0.1
_exptl_crystal_size_min 0.1
_refine_diff_density_max 0.1852
_refine_diff_density_min -0.2574
_refine_diff_density_rms 0.0548
_refine_ls_d_res_high 0.8684
_refine_ls_d_res_low 9.4181
_refine_ls_goodness_of_fit_ref 1.0729
_refine_ls_hydrogen_treatment mixed
_refine_ls_matrix_type full
_refine_ls_number_constraints 33
_refine_ls_number_parameters 199
_refine_ls_number_reflns 2374
_refine_ls_number_restraints 0
_refine_ls_restrained_S_all 1.0729
_refine_ls_R_factor_all 0.0582
_refine_ls_R_factor_gt 0.0444
_refine_ls_shift/su_max 0.0000
_refine_ls_shift/su_mean 0.0000
_refine_ls_structure_factor_coef Fsqd
_refine_ls_weighting_details 'w=1/[\s^2^(Fo^2^)+(0.0561P)^2^+0.0733P] where P=(Fo^2^+2Fc^2^)/3'
_refine_ls_weighting_scheme calc
_refine_ls_wR_factor_gt 0.1035
_refine_ls_wR_factor_ref 0.1184
_reflns_Friedel_coverage 0.0
_reflns_limit_h_max 12
_reflns_limit_h_min -13
_reflns_limit_k_max 21
_reflns_limit_k_min 0
_reflns_limit_l_max 8
_reflns_limit_l_min 0
_reflns_number_gt 1864
_reflns_number_total 2374
_reflns_threshold_expression I>=2u(I)
_cod_data_source_file IndoN2.cif
_cod_data_source_block 1
_cod_depositor_comments 'Adding full bibliography for 1517251--1517252.cif.'
_cod_original_cell_volume 1539.78(19)
_cod_database_code 1517251
_chemical_oxdiff_formula 'C11 H10 N O'
_reflns_odcompleteness_completeness 97.24
_reflns_odcompleteness_iscentric 1
_reflns_odcompleteness_theta 61.08
_olex2_refinement_description
;
1. Fixed Uiso
 At 1.2 times of:
  All C(H) groups, All C(H,H) groups
 At 1.5 times of:
  All C(H,H,H) groups
2.a Secondary CH2 refined with riding coordinates:
 C10(H10a,H10b), C15(H15a,H15b), C22(H22a,H22b)
2.b Aromatic/amide H refined with riding coordinates:
 C6(H6), C8(H8), C9(H9), C12(H12), C14(H14), C17(H17), C18(H18), C19(H19),
 C20(H20), C21(H21)
2.c Idealised Me refined as rotating group:
 C13(H13a,H13b,H13c)
;

loop_
_space_group_symop_id
_space_group_symop_operation_xyz
1 x,y,z
2 -x,y+1/2,-z+1/2
3 -x,-y,-z
4 x,-y-1/2,z-1/2

loop_
_atom_site_label
_atom_site_type_symbol
_atom_site_fract_x
_atom_site_fract_y
_atom_site_fract_z
_atom_site_U_iso_or_equiv
_atom_site_adp_type
_atom_site_occupancy
_atom_site_refinement_flags_posn
C3 C 0.68811(15) 0.31830(9) 0.9185(2) 0.0410(4) Uani 1.000000 .
C5 C 0.70022(16) 0.39829(10) 0.9479(2) 0.0431(4) Uani 1.000000 .
C6 C 0.77709(15) 0.27131(9) 0.9105(2) 0.0414(4) Uani 1.000000 .
H6 H 0.75400(15) 0.22255(9) 0.9039(2) 0.0496(5) Uiso 1.000000 R
C7 C 0.97399(16) 0.22098(10) 0.9377(2) 0.0438(4) Uani 1.000000 .
C8 C 0.64221(17) 0.43353(11) 1.0594(3) 0.0514(5) Uani 1.000000 .
H8 H 0.59217(17) 0.40673(11) 1.1097(3) 0.0617(6) Uiso 1.000000 R
C9 C 1.09628(17) 0.22932(12) 1.0397(3) 0.0556(5) Uani 1.000000 .
H9 H 1.12559(17) 0.27460(12) 1.0887(3) 0.0667(6) Uiso 1.000000 R
C10 C 0.8447(2) 0.40371(11) 0.7638(3) 0.0558(5) Uani 1.000000 .
H10a H 0.7888(2) 0.37597(11) 0.6649(3) 0.0670(6) Uiso 1.000000 R
H10b H 0.8823(2) 0.44066(11) 0.7088(3) 0.0670(6) Uiso 1.000000 R
C11 C 0.77523(17) 0.43996(10) 0.8745(3) 0.0479(5) Uani 1.000000 .
C12 C 0.7902(2) 0.51391(11) 0.9143(3) 0.0584(5) Uani 1.000000 .
H12 H 0.8410(2) 0.54122(11) 0.8664(3) 0.0701(7) Uiso 1.000000 R
C13 C 0.4805(2) 0.09902(12) 0.9472(3) 0.0685(6) Uani 1.000000 .
H13a H 0.5317(14) 0.0762(3) 0.8859(19) 0.1027(9) Uiso 1.000000 GR
H13b H 0.5210(15) 0.09888(13) 1.0777(5) 0.1027(9) Uiso 1.000000 GR
H13c H 0.4052(3) 0.0726(3) 0.920(2) 0.1027(9) Uiso 1.000000 GR
C14 C 0.93321(17) 0.15316(10) 0.8645(3) 0.0490(5) Uani 1.000000 .
H14 H 0.85211(17) 0.14697(10) 0.7939(3) 0.0588(6) Uiso 1.000000 R
C15 C 0.94249(18) 0.35320(10) 0.8809(3) 0.0515(5) Uani 1.000000 .
H15a H 1.00421(18) 0.34607(10) 0.8212(3) 0.0618(6) Uiso 1.000000 R
H15b H 0.98122(18) 0.37600(10) 0.9994(3) 0.0618(6) Uiso 1.000000 R
C16 C 0.56809(16) 0.28547(10) 0.8988(3) 0.0453(4) Uani 1.000000 .
C17 C 0.6576(2) 0.50713(12) 1.0964(3) 0.0608(6) Uani 1.000000 .
H17 H 0.6179(2) 0.52941(12) 1.1707(3) 0.0730(7) Uiso 1.000000 R
C18 C 1.0121(2) 0.09473(12) 0.8957(3) 0.0601(6) Uani 1.000000 .
H18 H 0.9834(2) 0.04928(12) 0.8472(3) 0.0721(7) Uiso 1.000000 R
C19 C 1.17420(19) 0.17010(15) 1.0681(3) 0.0672(6) Uani 1.000000 .
H19 H 1.25593(19) 0.17597(15) 1.1359(3) 0.0807(7) Uiso 1.000000 R
C20 C 0.7315(2) 0.54765(12) 1.0235(3) 0.0637(6) Uani 1.000000 .
H20 H 0.7417(2) 0.59734(12) 1.0478(3) 0.0764(7) Uiso 1.000000 R
C21 C 1.1324(2) 0.10292(14) 0.9976(3) 0.0673(6) Uani 1.000000 .
H21 H 1.1851(2) 0.06325(14) 1.0187(3) 0.0807(7) Uiso 1.000000 R
C22 C 0.45499(19) 0.17564(12) 0.8814(4) 0.0654(6) Uani 1.000000 .
H22a H 0.40866(19) 0.17628(12) 0.7513(4) 0.0785(7) Uiso 1.000000 R
H22b H 0.40783(19) 0.20022(12) 0.9485(4) 0.0785(7) Uiso 1.000000 R
N2 N 0.89376(13) 0.28187(8) 0.9103(2) 0.0447(4) Uani 1.000000 .
O1 O 0.57040(11) 0.21210(7) 0.9121(2) 0.0582(4) Uani 1.000000 .
O4 O 0.47447(12) 0.31930(8) 0.8718(2) 0.0667(4) Uani 1.000000 .

loop_
_atom_site_aniso_label
_atom_site_aniso_U_11
_atom_site_aniso_U_22
_atom_site_aniso_U_33
_atom_site_aniso_U_12
_atom_site_aniso_U_13
_atom_site_aniso_U_23
C3 0.0358(9) 0.0437(9) 0.0440(9) 0.0006(7) 0.0132(7) 0.0005(7)
C5 0.0372(9) 0.0468(10) 0.0428(9) 0.0016(8) 0.0090(7) -0.0005(8)
C6 0.0349(9) 0.0429(9) 0.0482(9) -0.0045(7) 0.0159(7) -0.0010(8)
C7 0.0376(9) 0.0536(10) 0.0440(9) 0.0021(8) 0.0181(7) 0.0010(8)
C8 0.0399(10) 0.0575(12) 0.0566(11) 0.0042(8) 0.0150(8) -0.0055(9)
C9 0.0357(10) 0.0751(13) 0.0564(11) -0.0042(9) 0.0153(9) -0.0010(10)
C10 0.0694(14) 0.0490(11) 0.0585(11) -0.0092(9) 0.0339(10) 0.0019(9)
C11 0.0493(11) 0.0457(10) 0.0478(10) -0.0015(8) 0.0142(8) 0.0007(8)
C12 0.0657(13) 0.0458(11) 0.0612(12) -0.0066(9) 0.0165(10) 0.0004(9)
C13 0.0680(15) 0.0657(13) 0.0737(14) -0.0220(11) 0.0253(11) -0.0019(11)
C14 0.0422(10) 0.0570(11) 0.0481(10) 0.0045(8) 0.0146(8) -0.0019(8)
C15 0.0489(11) 0.0511(11) 0.0645(12) -0.0115(9) 0.0321(9) -0.0070(9)
C16 0.0356(10) 0.0486(10) 0.0525(10) -0.0002(8) 0.0148(8) 0.0005(8)
C17 0.0535(12) 0.0615(12) 0.0643(13) 0.0102(10) 0.0141(10) -0.0159(10)
C18 0.0631(14) 0.0595(12) 0.0594(12) 0.0150(10) 0.0220(10) -0.0006(10)
C19 0.0358(11) 0.1023(18) 0.0635(13) 0.0114(11) 0.0154(9) 0.0095(13)
C20 0.0674(14) 0.0464(11) 0.0705(13) 0.0031(10) 0.0121(11) -0.0102(10)
C21 0.0577(14) 0.0800(16) 0.0678(14) 0.0257(12) 0.0250(11) 0.0091(12)
C22 0.0427(11) 0.0662(13) 0.0881(16) -0.0164(10) 0.0217(11) 0.0028(12)
N2 0.0366(8) 0.0438(8) 0.0579(9) -0.0026(6) 0.0207(7) -0.0022(7)
O1 0.0396(7) 0.0487(8) 0.0889(10) -0.0068(6) 0.0243(7) 0.0027(7)
O4 0.0361(8) 0.0612(8) 0.1009(11) 0.0042(6) 0.0187(7) -0.0010(8)

loop_
_atom_type_symbol
_atom_type_scat_dispersion_real
_atom_type_scat_dispersion_imag
_atom_type_scat_Cromer_Mann_a1
_atom_type_scat_Cromer_Mann_a2
_atom_type_scat_Cromer_Mann_a3
_atom_type_scat_Cromer_Mann_a4
_atom_type_scat_Cromer_Mann_b1
_atom_type_scat_Cromer_Mann_b2
_atom_type_scat_Cromer_Mann_b3
_atom_type_scat_Cromer_Mann_b4
_atom_type_scat_Cromer_Mann_c
_atom_type_scat_source
_atom_type_scat_dispersion_source
H 0.00000 0.00000 0.49300 0.32291 0.14019 0.04081 10.51090 26.12570 3.14236 57.79970 0.0030380000826 'International Tables Volume C Table 6.1.1.4 (pp. 500-502)' 'Henke, Gullikson and Davis, At. Data and Nucl. Data Tables, 1993, 54, 2'
C 0.01920 0.00962 2.31000 1.02000 1.58860 0.86500 20.84390 10.20750 0.56870 51.65120 0.215599998832 'International Tables Volume C Table 6.1.1.4 (pp. 500-502)' 'Henke, Gullikson and Davis, At. Data and Nucl. Data Tables, 1993, 54, 2'
O 0.05239 0.03377 3.04850 2.28680 1.54630 0.86700 13.27710 5.70110 0.32390 32.90890 0.250800013542 'International Tables Volume C Table 6.1.1.4 (pp. 500-502)' 'Henke, Gullikson and Davis, At. Data and Nucl. Data Tables, 1993, 54, 2'
N 0.03256 0.01839 12.21260 3.13220 2.01250 1.16630 0.00570 9.89330 28.99750 0.58260 -11.5290002823 'International Tables Volume C Table 6.1.1.4 (pp. 500-502)' 'Henke, Gullikson and Davis, At. Data and Nucl. Data Tables, 1993, 54, 2'

loop_
_geom_angle_atom_site_label_1
_geom_angle_atom_site_label_2
_geom_angle_atom_site_label_3
_geom_angle
C6 C3 C5 126.68(15)
C16 C3 C5 117.33(15)
C16 C3 C6 115.97(15)
C8 C5 C3 120.58(17)
C11 C5 C3 121.29(16)
C11 C5 C8 118.02(17)
N2 C6 C3 132.37(16)
C14 C7 C9 118.81(18)
N2 C7 C9 119.73(17)
N2 C7 C14 121.46(16)
C17 C8 C5 121.5(2)
C19 C9 C7 119.9(2)
C15 C10 C11 111.80(17)
C10 C11 C5 119.78(16)
C12 C11 C5 119.68(19)
C12 C11 C10 120.43(18)
C20 C12 C11 121.3(2)
C18 C14 C7 120.40(18)
N2 C15 C10 112.55(15)
O1 C16 C3 113.79(15)
O4 C16 C3 124.84(17)
O4 C16 O1 121.36(16)
C20 C17 C8 120.1(2)
C21 C18 C14 120.7(2)
C21 C19 C9 120.8(2)
C17 C20 C12 119.40(19)
C19 C21 C18 119.4(2)
O1 C22 C13 107.89(17)
C7 N2 C6 119.17(14)
C15 N2 C6 123.65(15)
C15 N2 C7 117.18(14)
C22 O1 C16 117.01(15)

loop_
_geom_bond_atom_site_label_1
_geom_bond_atom_site_label_2
_geom_bond_distance
C3 C5 1.484(3)
C3 C6 1.358(2)
C3 C16 1.477(2)
C5 C8 1.399(3)
C5 C11 1.400(3)
C6 N2 1.364(2)
C7 C9 1.392(3)
C7 C14 1.384(3)
C7 N2 1.425(2)
C8 C17 1.379(3)
C9 C19 1.384(3)
C10 C11 1.495(3)
C10 C15 1.517(3)
C11 C12 1.389(3)
C12 C20 1.379(3)
C13 C22 1.490(3)
C14 C18 1.378(3)
C15 N2 1.470(2)
C16 O1 1.349(2)
C16 O4 1.208(2)
C17 C20 1.376(4)
C18 C21 1.372(3)
C19 C21 1.370(4)
C22 O1 1.445(2)
